data_7154673
loop_
_publ_author_name
'Hamal, Sunil'
'D'huys, Thomas'
'Rowley, William F.'
'Vermeire, Kurt'
'Aquaro, Stefano'
'Frost, Brian J.'
'Schols, Dominique'
'Bell, Thomas W.'

_publ_section_title
;
 Metal complexes of pyridine-fused macrocyclic polyamines targeting the
 chemokine receptor CXCR4.
;
_journal_issue 42
_journal_name_full 'Organic &amp; biomolecular chemistry'
_journal_page_first 10517
_journal_page_last 10526
_journal_paper_doi 10.1039/c5ob01557j
_journal_volume 13
_journal_year 2015
_chemical_formula_sum 'C13 H23 I2 Mn N5 O2'
_chemical_formula_weight 590.10
_chemical_name_systematic
;

 ?

;
_space_group_IT_number 14
_symmetry_cell_setting monoclinic
_symmetry_space_group_name_Hall '-P 2ybc'
_symmetry_space_group_name_H-M 'P 1 21/c 1'
_atom_sites_solution_hydrogens geom
_atom_sites_solution_primary direct
_atom_sites_solution_secondary difmap
_audit_creation_method SHELXL-97
_audit_update_record
;
2015-04-28 deposited with the CCDC.
2015-08-25 downloaded from the CCDC.
;
_cell_angle_alpha 90.00
_cell_angle_beta 106.8240(10)
_cell_angle_gamma 90.00
_cell_formula_units_Z 4
_cell_length_a 7.27960(10)
_cell_length_b 27.9338(6)
_cell_length_c 10.3113(2)
_cell_measurement_temperature 100(2)
_cell_volume 2007.03(7)
_computing_cell_refinement 'Bruker XSCANS'
_computing_data_collection 'Bruker XSCANS'
_computing_data_reduction 'Bruker SHELXTL'
_computing_molecular_graphics 'Bruker SHELXTL'
_computing_publication_material 'Bruker SHELXTL'
_computing_structure_refinement 'SHELXL-97 (Sheldrick, 1997)'
_computing_structure_solution 'SHELXS-97 (Sheldrick, 1990)'
_diffrn_ambient_temperature 100(2)
_diffrn_measured_fraction_theta_full 0.982
_diffrn_measured_fraction_theta_max 0.982
_diffrn_measurement_device_type 'Bruker P4'
_diffrn_measurement_method '\w scans'
_diffrn_radiation_monochromator graphite
_diffrn_radiation_source 'fine-focus sealed tube'
_diffrn_radiation_type MoK\a
_diffrn_radiation_wavelength 0.71073
_diffrn_reflns_av_R_equivalents 0.1177
_diffrn_reflns_av_sigmaI/netI 0.0563
_diffrn_reflns_limit_h_max 10
_diffrn_reflns_limit_h_min -10
_diffrn_reflns_limit_k_max 41
_diffrn_reflns_limit_k_min -42
_diffrn_reflns_limit_l_max 13
_diffrn_reflns_limit_l_min -15
_diffrn_reflns_number 33211
_diffrn_reflns_theta_full 32.50
_diffrn_reflns_theta_max 32.50
_diffrn_reflns_theta_min 1.46
_exptl_absorpt_coefficient_mu 3.748
_exptl_absorpt_correction_T_max 0.7387
_exptl_absorpt_correction_T_min 0.4244
_exptl_absorpt_correction_type multi-scan
_exptl_crystal_colour 'clear intense red-'
_exptl_crystal_density_diffrn 1.953
_exptl_crystal_density_meas 0
_exptl_crystal_density_method 'not measured'
_exptl_crystal_description Block
_exptl_crystal_F_000 1132
_exptl_crystal_size_max 0.28
_exptl_crystal_size_mid 0.16
_exptl_crystal_size_min 0.09
_refine_diff_density_max 5.535
_refine_diff_density_min -2.566
_refine_diff_density_rms 0.203
_refine_ls_extinction_coef 0.00013(19)
_refine_ls_extinction_expression Fc^*^=kFc[1+0.001xFc^2^\l^3^/sin(2\q)]^-1/4^
_refine_ls_extinction_method SHELXL
_refine_ls_goodness_of_fit_ref 1.118
_refine_ls_hydrogen_treatment mixed
_refine_ls_matrix_type full
_refine_ls_number_parameters 230
_refine_ls_number_reflns 7122
_refine_ls_number_restraints 0
_refine_ls_restrained_S_all 1.118
_refine_ls_R_factor_all 0.0566
_refine_ls_R_factor_gt 0.0497
_refine_ls_shift/su_max 0.001
_refine_ls_shift/su_mean 0.000
_refine_ls_structure_factor_coef Fsqd
_refine_ls_weighting_details 'calc w=1/[\s^2^(Fo^2^)+(0.0394P)^2^+8.8478P] where P=(Fo^2^+2Fc^2^)/3'
_refine_ls_weighting_scheme calc
_refine_ls_wR_factor_gt 0.1199
_refine_ls_wR_factor_ref 0.1233
_reflns_number_gt 6284
_reflns_number_total 7122
_reflns_threshold_expression >2sigma(I)
_cod_data_source_file c5ob01557j2.cif
_cod_data_source_block bjf175_0m
_cod_depositor_comments
;
The following automatic conversions were performed:

'_symmetry_cell_setting' value 'Monoclinic' changed to 'monoclinic'
according to
/usr/data/users/saulius/crontab/automatic-downloads/rss-feeds/RSC/lib/dictionaries/cif_core.dic
dictionary named 'cif_core.dic' version 2.4.2 from 2011-04-26.

Automatic conversion script
Id: cif_fix_values 3271 2015-04-21 07:52:19Z andrius 

 Adding full bibliography for 7154673--7154675.cif.
;
_cod_original_cell_volume 2007.03(6)
_cod_original_sg_symbol_H-M P2(1)/c
_cod_database_code 7154673

loop_
_symmetry_equiv_pos_as_xyz
'x, y, z'
'-x, y+1/2, -z+1/2'
'-x, -y, -z'
'x, -y-1/2, z-1/2'

loop_
_atom_site_label
_atom_site_type_symbol
_atom_site_fract_x
_atom_site_fract_y
_atom_site_fract_z
_atom_site_U_iso_or_equiv
_atom_site_adp_type
_atom_site_occupancy
_atom_site_symmetry_multiplicity
_atom_site_calc_flag
_atom_site_refinement_flags
Mn1 Mn 0.87997(8) 0.10705(2) 0.22205(6) 0.01582(12) Uani 1 1 d .
I1 I 1.27414(4) 0.068383(10) 0.30913(3) 0.02001(8) Uani 1 1 d .
I2 I 0.42871(4) 0.185560(10) 0.65689(3) 0.02473(9) Uani 1 1 d .
N3 N 0.8276(5) 0.08090(13) 0.4198(4) 0.0198(6) Uani 1 1 d .
N6 N 0.9758(6) 0.16684(13) 0.3782(5) 0.0250(8) Uani 1 1 d .
H6 H 1.087(11) 0.158(3) 0.424(7) 0.043(19) Uiso 1 1 d .
N9 N 0.9389(6) 0.17034(13) 0.0940(5) 0.0249(8) Uani 1 1 d .
H3N H 0.843(9) 0.184(2) 0.074(6) 0.019(14) Uiso 1 1 d .
N12 N 0.8479(5) 0.07912(12) 0.0073(3) 0.0171(6) Uani 1 1 d .
N18 N 0.7786(5) 0.03016(12) 0.2018(4) 0.0169(6) Uani 1 1 d .
O1 O 0.5761(5) 0.13100(12) 0.1580(4) 0.0259(7) Uani 1 1 d .
H1W H 0.5692 0.1585 0.1239 0.039 Uiso 1 1 calc R
H2W H 0.500(9) 0.1263(19) 0.211(6) 0.019(13) Uiso 1 1 d .
O2 O 0.5197(8) 0.20934(16) 0.0031(4) 0.0387(10) Uani 1 1 d .
C1 C 0.7433(6) 0.00755(14) 0.3061(4) 0.0181(7) Uani 1 1 d .
C2 C 0.7706(6) 0.03826(16) 0.4281(4) 0.0210(8) Uani 1 1 d .
H2A H 0.7466 0.0266 0.5082 0.025 Uiso 1 1 calc R
C4 C 0.8592(7) 0.11570(18) 0.5294(5) 0.0277(9) Uani 1 1 d .
H4A H 0.9851 0.1099 0.5968 0.033 Uiso 1 1 calc R
H4B H 0.7581 0.1125 0.5756 0.033 Uiso 1 1 calc R
C5 C 0.8542(7) 0.16596(17) 0.4697(5) 0.0288(9) Uani 1 1 d .
H5A H 0.7207 0.1746 0.4191 0.035 Uiso 1 1 calc R
H5B H 0.9017 0.1896 0.5433 0.035 Uiso 1 1 calc R
C7 C 0.9790(8) 0.21282(17) 0.3075(6) 0.0332(11) Uani 1 1 d .
H7A H 1.0583 0.2364 0.3713 0.040 Uiso 1 1 calc R
H7B H 0.8471 0.2257 0.2734 0.040 Uiso 1 1 calc R
C8 C 1.0620(8) 0.20483(16) 0.1896(6) 0.0327(11) Uani 1 1 d .
H8A H 1.0671 0.2356 0.1429 0.039 Uiso 1 1 calc R
H8 H 1.1942 0.1921 0.2236 0.039 Uiso 1 1 calc R
C10 C 1.0164(7) 0.15221(17) -0.0130(5) 0.0265(9) Uani 1 1 d .
H10A H 1.1475 0.1395 0.0274 0.032 Uiso 1 1 calc R
H10B H 1.0234 0.1785 -0.0759 0.032 Uiso 1 1 calc R
C11 C 0.8853(6) 0.11268(16) -0.0896(5) 0.0235(8) Uani 1 1 d .
H11A H 0.7631 0.1266 -0.1457 0.028 Uiso 1 1 calc R
H11B H 0.9474 0.0959 -0.1503 0.028 Uiso 1 1 calc R
C13 C 0.7986(6) 0.03611(15) -0.0229(4) 0.0189(7) Uani 1 1 d .
H13A H 0.7877 0.0234 -0.1103 0.023 Uiso 1 1 calc R
C14 C 0.7587(5) 0.00672(14) 0.0860(4) 0.0168(7) Uani 1 1 d .
C15 C 0.7012(6) -0.04124(15) 0.0687(5) 0.0237(8) Uani 1 1 d .
H15A H 0.6868 -0.0572 -0.0150 0.028 Uiso 1 1 calc R
C16 C 0.6658(7) -0.06460(15) 0.1773(5) 0.0260(9) Uani 1 1 d .
H16A H 0.6275 -0.0972 0.1692 0.031 Uiso 1 1 calc R
C17 C 0.6863(6) -0.04038(15) 0.2982(5) 0.0241(8) Uani 1 1 d .
H17A H 0.6621 -0.0560 0.3735 0.029 Uiso 1 1 calc R
H3W H 0.498(10) 0.235(2) 0.013(6) 0.026(16) Uiso 1 1 d .
H4W H 0.410(14) 0.205(3) 0.001(10) 0.06(3) Uiso 1 1 d .

loop_
_atom_site_aniso_label
_atom_site_aniso_U_11
_atom_site_aniso_U_22
_atom_site_aniso_U_33
_atom_site_aniso_U_23
_atom_site_aniso_U_13
_atom_site_aniso_U_12
Mn1 0.0126(2) 0.0168(3) 0.0183(3) -0.0001(2) 0.0048(2) -0.00101(19)
I1 0.01179(11) 0.02862(14) 0.02010(14) 0.00067(9) 0.00539(9) 0.00241(9)
I2 0.02527(14) 0.02193(13) 0.02488(16) 0.00245(9) 0.00393(11) 0.00328(10)
N3 0.0144(14) 0.0275(17) 0.0169(16) -0.0007(12) 0.0038(12) 0.0005(12)
N6 0.0188(16) 0.0204(16) 0.034(2) -0.0068(14) 0.0051(15) 0.0001(13)
N9 0.0189(16) 0.0179(15) 0.038(2) 0.0042(14) 0.0083(15) -0.0002(13)
N12 0.0159(14) 0.0217(15) 0.0138(15) 0.0043(11) 0.0044(11) 0.0010(12)
N18 0.0125(13) 0.0199(14) 0.0192(16) 0.0037(11) 0.0062(12) 0.0015(11)
O1 0.0158(13) 0.0285(16) 0.0340(19) 0.0074(13) 0.0079(13) 0.0025(12)
O2 0.054(3) 0.0297(19) 0.032(2) 0.0019(15) 0.0112(19) 0.0178(18)
C1 0.0150(16) 0.0193(17) 0.0208(19) 0.0037(13) 0.0064(14) 0.0017(13)
C2 0.0192(17) 0.0277(19) 0.0174(19) 0.0039(14) 0.0072(14) 0.0025(15)
C4 0.025(2) 0.037(2) 0.021(2) -0.0080(17) 0.0067(17) 0.0027(18)
C5 0.026(2) 0.030(2) 0.030(2) -0.0106(18) 0.0071(18) 0.0025(17)
C7 0.032(2) 0.0198(19) 0.046(3) -0.0048(19) 0.007(2) -0.0001(17)
C8 0.028(2) 0.0185(19) 0.050(3) 0.0034(19) 0.009(2) -0.0060(16)
C10 0.024(2) 0.026(2) 0.030(2) 0.0111(17) 0.0093(17) 0.0011(16)
C11 0.0211(18) 0.029(2) 0.021(2) 0.0106(15) 0.0074(15) 0.0038(15)
C13 0.0162(16) 0.0248(18) 0.0143(17) 0.0013(13) 0.0021(13) 0.0029(14)
C14 0.0112(14) 0.0177(16) 0.0202(18) 0.0010(13) 0.0026(13) -0.0004(12)
C15 0.0176(17) 0.0188(17) 0.034(2) -0.0026(15) 0.0058(16) -0.0014(14)
C16 0.0229(19) 0.0174(17) 0.038(3) 0.0019(16) 0.0090(18) -0.0003(15)
C17 0.0223(19) 0.0201(18) 0.032(2) 0.0112(16) 0.0105(17) 0.0009(15)

loop_
_atom_type_symbol
_atom_type_description
_atom_type_scat_dispersion_real
_atom_type_scat_dispersion_imag
_atom_type_scat_source
C C 0.0033 0.0016 'International Tables Vol C Tables 4.2.6.8 and 6.1.1.4'
H H 0.0000 0.0000 'International Tables Vol C Tables 4.2.6.8 and 6.1.1.4'
N N 0.0061 0.0033 'International Tables Vol C Tables 4.2.6.8 and 6.1.1.4'
Mn Mn 0.3368 0.7283 'International Tables Vol C Tables 4.2.6.8 and 6.1.1.4'
I I -0.4742 1.8119 'International Tables Vol C Tables 4.2.6.8 and 6.1.1.4'
O O 0.0106 0.0060 'International Tables Vol C Tables 4.2.6.8 and 6.1.1.4'

loop_
_geom_angle_atom_site_label_1
_geom_angle_atom_site_label_2
_geom_angle_atom_site_label_3
_geom_angle
O1 Mn1 N18 89.34(12)
O1 Mn1 N6 93.67(14)
N18 Mn1 N6 141.68(15)
O1 Mn1 N12 90.07(13)
N18 Mn1 N12 69.43(12)
N6 Mn1 N12 148.60(14)
O1 Mn1 N3 87.29(13)
N18 Mn1 N3 69.31(13)
N6 Mn1 N3 72.69(15)
N12 Mn1 N3 138.67(13)
O1 Mn1 N9 86.20(13)
N18 Mn1 N9 141.32(14)
N6 Mn1 N9 76.98(16)
N12 Mn1 N9 72.17(14)
N3 Mn1 N9 148.47(15)
O1 Mn1 I1 175.99(9)
N18 Mn1 I1 86.73(9)
N6 Mn1 I1 88.94(10)
N12 Mn1 I1 89.28(9)
N3 Mn1 I1 90.58(9)
N9 Mn1 I1 97.37(10)
C2 N3 C4 123.6(4)
C2 N3 Mn1 119.9(3)
C4 N3 Mn1 116.5(3)
C5 N6 C7 115.4(4)
C5 N6 Mn1 108.8(3)
C7 N6 Mn1 109.4(3)
C5 N6 H6 107(5)
C7 N6 H6 113(5)
Mn1 N6 H6 103(5)
C10 N9 C8 115.8(4)
C10 N9 Mn1 109.9(3)
C8 N9 Mn1 107.0(3)
C10 N9 H3N 119(4)
C8 N9 H3N 100(4)
Mn1 N9 H3N 104(4)
C13 N12 C11 122.6(4)
C13 N12 Mn1 120.2(3)
C11 N12 Mn1 117.2(3)
C14 N18 C1 119.5(4)
C14 N18 Mn1 119.8(3)
C1 N18 Mn1 120.6(3)
Mn1 O1 H1W 109.5
Mn1 O1 H2W 121(4)
H1W O1 H2W 114.7
H3W O2 H4W 83(7)
N18 C1 C17 122.0(4)
N18 C1 C2 113.5(4)
C17 C1 C2 124.5(4)
N3 C2 C1 116.7(4)
N3 C2 H2A 121.7
C1 C2 H2A 121.7
N3 C4 C5 108.6(4)
N3 C4 H4A 110.0
C5 C4 H4A 110.0
N3 C4 H4B 110.0
C5 C4 H4B 110.0
H4A C4 H4B 108.3
N6 C5 C4 109.0(4)
N6 C5 H5A 109.9
C4 C5 H5A 109.9
N6 C5 H5B 109.9
C4 C5 H5B 109.9
H5A C5 H5B 108.3
N6 C7 C8 109.4(4)
N6 C7 H7A 109.8
C8 C7 H7A 109.8
N6 C7 H7B 109.8
C8 C7 H7B 109.8
H7A C7 H7B 108.2
N9 C8 C7 108.9(4)
N9 C8 H8A 109.9
C7 C8 H8A 109.9
N9 C8 H8 109.9
C7 C8 H8 109.9
H8A C8 H8 108.3
N9 C10 C11 108.7(4)
N9 C10 H10A 109.9
C11 C10 H10A 109.9
N9 C10 H10B 109.9
C11 C10 H10B 109.9
H10A C10 H10B 108.3
N12 C11 C10 109.0(4)
N12 C11 H11A 109.9
C10 C11 H11A 109.9
N12 C11 H11B 109.9
C10 C11 H11B 109.9
H11A C11 H11B 108.3
N12 C13 C14 116.2(4)
N12 C13 H13A 121.9
C14 C13 H13A 121.9
N18 C14 C15 122.4(4)
N18 C14 C13 114.3(3)
C15 C14 C13 123.3(4)
C16 C15 C14 117.8(4)
C16 C15 H15A 121.1
C14 C15 H15A 121.1
C15 C16 C17 120.0(4)
C15 C16 H16A 120.0
C17 C16 H16A 120.0
C16 C17 C1 118.2(4)
C16 C17 H17A 120.9
C1 C17 H17A 120.9

loop_
_geom_bond_atom_site_label_1
_geom_bond_atom_site_label_2
_geom_bond_distance
Mn1 O1 2.221(3)
Mn1 N18 2.261(3)
Mn1 N6 2.284(4)
Mn1 N12 2.295(4)
Mn1 N3 2.299(4)
Mn1 N9 2.320(4)
Mn1 I1 2.9521(6)
N3 C2 1.272(6)
N3 C4 1.458(6)
N6 C5 1.469(7)
N6 C7 1.481(7)
N6 H6 0.85(7)
N9 C10 1.467(7)
N9 C8 1.481(6)
N9 H3N 0.77(6)
N12 C13 1.267(5)
N12 C11 1.452(5)
N18 C14 1.332(5)
N18 C1 1.335(5)
O1 H1W 0.8400
O1 H2W 0.89(6)
O2 H3W 0.75(7)
O2 H4W 0.80(10)
C1 C17 1.397(6)
C1 C2 1.487(6)
C2 H2A 0.9500
C4 C5 1.529(7)
C4 H4A 0.9900
C4 H4B 0.9900
C5 H5A 0.9900
C5 H5B 0.9900
C7 C8 1.522(8)
C7 H7A 0.9900
C7 H7B 0.9900
C8 H8A 0.9900
C8 H8 0.9900
C10 C11 1.522(7)
C10 H10A 0.9900
C10 H10B 0.9900
C11 H11A 0.9900
C11 H11B 0.9900
C13 C14 1.487(6)
C13 H13A 0.9500
C14 C15 1.400(5)
C15 C16 1.383(7)
C15 H15A 0.9500
C16 C17 1.388(7)
C16 H16A 0.9500
C17 H17A 0.9500

loop_
_geom_torsion_atom_site_label_1
_geom_torsion_atom_site_label_2
_geom_torsion_atom_site_label_3
_geom_torsion_atom_site_label_4
_geom_torsion
O1 Mn1 N3 C2 90.6(3)
N18 Mn1 N3 C2 0.3(3)
N6 Mn1 N3 C2 -174.7(4)
N12 Mn1 N3 C2 3.6(4)
N9 Mn1 N3 C2 168.8(3)
I1 Mn1 N3 C2 -86.0(3)
O1 Mn1 N3 C4 -88.1(3)
N18 Mn1 N3 C4 -178.5(3)
N6 Mn1 N3 C4 6.6(3)
N12 Mn1 N3 C4 -175.2(3)
N9 Mn1 N3 C4 -9.9(4)
I1 Mn1 N3 C4 95.3(3)
O1 Mn1 N6 C5 53.8(3)
N18 Mn1 N6 C5 -39.8(4)
N12 Mn1 N6 C5 149.9(3)
N3 Mn1 N6 C5 -32.2(3)
N9 Mn1 N6 C5 139.0(3)
I1 Mn1 N6 C5 -123.2(3)
O1 Mn1 N6 C7 -73.2(3)
N18 Mn1 N6 C7 -166.7(3)
N12 Mn1 N6 C7 23.0(5)
N3 Mn1 N6 C7 -159.2(3)
N9 Mn1 N6 C7 12.1(3)
I1 Mn1 N6 C7 109.9(3)
O1 Mn1 N9 C10 -120.0(3)
N18 Mn1 N9 C10 -35.8(4)
N6 Mn1 N9 C10 145.3(3)
N12 Mn1 N9 C10 -28.7(3)
N3 Mn1 N9 C10 161.5(3)
I1 Mn1 N9 C10 58.1(3)
O1 Mn1 N9 C8 113.5(3)
N18 Mn1 N9 C8 -162.3(3)
N6 Mn1 N9 C8 18.8(3)
N12 Mn1 N9 C8 -155.2(3)
N3 Mn1 N9 C8 35.0(4)
I1 Mn1 N9 C8 -68.4(3)
O1 Mn1 N12 C13 -91.6(3)
N18 Mn1 N12 C13 -2.4(3)
N6 Mn1 N12 C13 171.2(3)
N3 Mn1 N12 C13 -5.7(4)
N9 Mn1 N12 C13 -177.6(3)
I1 Mn1 N12 C13 84.4(3)
O1 Mn1 N12 C11 88.0(3)
N18 Mn1 N12 C11 177.3(3)
N6 Mn1 N12 C11 -9.1(4)
N3 Mn1 N12 C11 174.0(3)
N9 Mn1 N12 C11 2.1(3)
I1 Mn1 N12 C11 -95.9(3)
O1 Mn1 N18 C14 93.1(3)
N6 Mn1 N18 C14 -171.8(3)
N12 Mn1 N18 C14 2.8(3)
N3 Mn1 N18 C14 -179.6(3)
N9 Mn1 N18 C14 10.0(4)
I1 Mn1 N18 C14 -87.7(3)
O1 Mn1 N18 C1 -88.7(3)
N6 Mn1 N18 C1 6.4(4)
N12 Mn1 N18 C1 -179.0(3)
N3 Mn1 N18 C1 -1.3(3)
N9 Mn1 N18 C1 -171.8(3)
I1 Mn1 N18 C1 90.5(3)
C14 N18 C1 C17 0.2(6)
Mn1 N18 C1 C17 -178.0(3)
C14 N18 C1 C2 -179.7(3)
Mn1 N18 C1 C2 2.1(4)
C4 N3 C2 C1 179.3(4)
Mn1 N3 C2 C1 0.6(5)
N18 C1 C2 N3 -1.7(5)
C17 C1 C2 N3 178.3(4)
C2 N3 C4 C5 -159.5(4)
Mn1 N3 C4 C5 19.2(5)
C7 N6 C5 C4 177.5(4)
Mn1 N6 C5 C4 54.1(4)
N3 C4 C5 N6 -47.8(5)
C5 N6 C7 C8 -164.3(4)
Mn1 N6 C7 C8 -41.2(5)
C10 N9 C8 C7 -169.7(4)
Mn1 N9 C8 C7 -46.8(4)
N6 C7 C8 N9 60.7(5)
C8 N9 C10 C11 172.6(4)
Mn1 N9 C10 C11 51.2(4)
C13 N12 C11 C10 -156.6(4)
Mn1 N12 C11 C10 23.8(4)
N9 C10 C11 N12 -48.9(5)
C11 N12 C13 C14 -177.9(3)
Mn1 N12 C13 C14 1.8(5)
C1 N18 C14 C15 0.1(6)
Mn1 N18 C14 C15 178.4(3)
C1 N18 C14 C13 178.9(3)
Mn1 N18 C14 C13 -2.9(4)
N12 C13 C14 N18 0.7(5)
N12 C13 C14 C15 179.4(4)
N18 C14 C15 C16 -0.5(6)
C13 C14 C15 C16 -179.1(4)
C14 C15 C16 C17 0.5(7)
C15 C16 C17 C1 -0.2(7)
N18 C1 C17 C16 -0.2(6)
C2 C1 C17 C16 179.7(4)
